data_4106515
loop_
_publ_author_name
'Houria Kabbour'
'Daniel Coillot'
'Marie Colmont'
'Christian Masquelier'
'Olivier Mentr\'e'

_publ_contact_author_address
; Unite de catalyse et de chimie du solide 
Avenue Mendeleiev, cite scientifique 
59652 Villeneuve d'Ascq France
;
_publ_contact_author_email olivier.mentre@ensc-lille.fr
_publ_contact_author_fax '+33 (0)3 20 43 68 14'
_publ_contact_author_name 'Mentre, Olivier'
_publ_contact_author_phone '+33 (0)3 20 33 77 21'
_publ_section_title
;
 \a-Na3M2(PO4)3 (M = Ti, Fe): Absolute Cationic Ordering in NASICON-Type
 Phases
;
_journal_name_full 'Journal of the American Chemical Society'
_journal_page_first 11900
_journal_page_last 11903
_journal_paper_doi 10.1021/ja204321y
_journal_volume 133
_journal_year 2011
_chemical_formula_sum 'Na9 O36 P9 Ti6'
_chemical_formula_weight 1348.9
_chemical_name_systematic ' ?'
_space_group_IT_number 2
_symmetry_cell_setting triclinic
_symmetry_space_group_name_Hall '-P 1'
_symmetry_space_group_name_H-M 'P -1'
_audit_creation_method 'Jana2000 Version : 02/05/2006'
_cell_angle_alpha 90.066(3)
_cell_angle_beta 89.973(3)
_cell_angle_gamma 119.982(3)
_cell_formula_units_Z 2
_cell_length_a 8.8623(6)
_cell_length_b 8.8693(5)
_cell_length_c 21.6431(13)
_cell_volume 1473.55(16)
_computing_publication_material 'Jana2000 (Petricek, Dusek & Palatinus, 2000)'
_computing_structure_refinement 'Jana2000 (Petricek, Dusek & Palatinus, 2000)'
_diffrn_ambient_temperature 293
_diffrn_measured_fraction_theta_full 0.99
_diffrn_radiation_type 'Mo K\a'
_diffrn_radiation_wavelength 0.71073
_diffrn_reflns_av_R_equivalents 0.0410
_diffrn_reflns_av_sigmaI/netI 0.0411
_diffrn_reflns_limit_h_max 11
_diffrn_reflns_limit_h_min -14
_diffrn_reflns_limit_k_max 14
_diffrn_reflns_limit_k_min -12
_diffrn_reflns_limit_l_max 32
_diffrn_reflns_limit_l_min -31
_diffrn_reflns_number 32358
_diffrn_reflns_theta_full 25.56
_diffrn_reflns_theta_max 35.19
_diffrn_reflns_theta_min 1.88
_exptl_absorpt_coefficient_mu 2.316
_exptl_absorpt_correction_T_max 1.000
_exptl_absorpt_correction_T_min 1.000
_exptl_absorpt_correction_type none
_exptl_crystal_density_diffrn 3.0392
_exptl_crystal_F_000 1305
_refine_diff_density_max 0.41
_refine_diff_density_min -0.38
_refine_ls_extinction_coef 559(68)
_refine_ls_extinction_method 'B-C type 1 gaussian isotropic (Becker & Coppens, 1974)'
_refine_ls_goodness_of_fit_gt 1.55
_refine_ls_goodness_of_fit_ref 1.92
_refine_ls_number_parameters 547
_refine_ls_number_reflns 8938
_refine_ls_R_factor_all 0.0599
_refine_ls_R_factor_gt 0.0334
_refine_ls_shift/su_max 0.0111
_refine_ls_shift/su_mean 0.0026
_refine_ls_structure_factor_coef F
_refine_ls_weighting_scheme unit
_refine_ls_wR_factor_gt 0.0314
_refine_ls_wR_factor_ref 0.0497
_reflns_number_gt 5640
_reflns_number_total 8938
_reflns_threshold_expression I>3\s(I)
_cod_data_source_file ja204321y_si_002.cif
_cod_data_source_block (I)
_cod_database_code 4106515

loop_
_symmetry_equiv_pos_site_id
_symmetry_equiv_pos_as_xyz
1 x,y,z
2 -x,-y,-z

loop_
_atom_site_label
_atom_site_type_symbol
_atom_site_fract_x
_atom_site_fract_y
_atom_site_fract_z
_atom_site_adp_type
_atom_site_U_iso_or_equiv
_atom_site_symmetry_multiplicity
_atom_site_occupancy
_atom_site_calc_flag
P1 P 0.3045(2) -0.0002(2) 0.25001(8) Uani 0.0070(5) 2 1 d
P2 P 0.0104(2) 0.2957(2) 0.24748(7) Uani 0.0074(5) 2 1 d
P3 P 0.7149(2) 0.7046(2) 0.25254(7) Uani 0.0078(5) 2 1 d
P4 P 0.9592(2) 0.3370(2) 0.58705(7) Uani 0.0071(5) 2 1 d
P5 P 0.6656(2) 0.6308(2) 0.58208(7) Uani 0.0064(5) 2 1 d
P6 P 0.3690(2) 0.0417(2) 0.57966(7) Uani 0.0072(5) 2 1 d
P7 P 0.3778(2) 0.3368(2) 0.08720(7) Uani 0.0070(5) 2 1 d
P8 P 0.6729(2) 0.0413(2) 0.07967(7) Uani 0.0066(5) 2 1 d
P9 P 0.9652(2) 0.6308(2) 0.08198(8) Uani 0.0074(5) 2 1 d
Ti1 Ti -0.00079(14) -0.00501(14) 0.14716(5) Uani 0.0063(3) 2 1 d
Ti2 Ti 0.00440(14) 0.00536(15) 0.35270(5) Uani 0.0069(3) 2 1 d
Ti3 Ti 0.66936(13) 0.33500(15) 0.48071(5) Uani 0.0068(3) 2 1 d
Ti4 Ti 0.66326(13) 0.33185(15) 0.68559(5) Uani 0.0064(3) 2 1 d
Ti5 Ti 0.66861(14) 0.33168(15) 0.18566(5) Uani 0.0071(4) 2 1 d
Ti6 Ti 0.66586(14) 0.33528(15) 0.98058(5) Uani 0.0067(4) 2 1 d
O1 O 0.3206(6) 0.8358(6) 0.2533(2) Uani 0.0112(16) 2 1 d
O2 O 0.1783(6) 0.4768(6) 0.2510(2) Uani 0.0102(15) 2 1 d
O3 O 0.5323(6) 0.6773(7) 0.2577(2) Uani 0.0118(17) 2 1 d
O4 O 0.4850(6) 0.1640(6) 0.2465(2) Uani 0.0106(15) 2 1 d
O5 O 0.6999(6) 0.5239(6) 0.2485(2) Uani 0.0109(16) 2 1 d
O6 O 0.8535(6) 0.3221(7) 0.2419(2) Uani 0.0136(17) 2 1 d
O7 O 0.9737(6) 0.1696(6) 0.5877(2) Uani 0.0114(16) 2 1 d
O8 O 0.8245(6) 0.8164(6) 0.5854(2) Uani 0.0096(15) 2 1 d
O9 O 0.1920(6) 0.0290(7) 0.5876(2) Uani 0.0127(16) 2 1 d
O10 O 0.1420(6) 0.4944(6) 0.5799(2) Uani 0.0110(16) 2 1 d
O11 O 0.3521(7) 0.8612(6) 0.5772(2) Uani 0.0125(17) 2 1 d
O12 O 0.4996(6) 0.6469(7) 0.5823(2) Uani 0.0115(17) 2 1 d
O13 O 0.3523(6) 0.4946(7) 0.0793(2) Uani 0.0128(17) 2 1 d
O14 O 0.5087(6) 0.8597(6) 0.0776(2) Uani 0.0121(16) 2 1 d
O15 O 0.1479(6) 0.6473(6) 0.0823(2) Uani 0.0114(16) 2 1 d
O16 O 0.1970(6) 0.1708(7) 0.0868(2) Uani 0.0120(16) 2 1 d
O17 O 0.9916(6) 0.8152(6) 0.0859(2) Uani 0.0104(16) 2 1 d
O18 O 0.8382(6) 0.0292(7) 0.0873(2) Uani 0.0128(17) 2 1 d
O19 O 0.2158(6) 0.0222(7) 0.3078(2) Uani 0.0166(18) 2 1 d
O20 O 0.9914(7) 0.1885(7) 0.3043(2) Uani 0.0163(18) 2 1 d
O21 O 0.8239(7) 0.7908(7) 0.3104(2) Uani 0.0182(18) 2 1 d
O22 O 0.1946(6) 0.9780(7) 0.1925(2) Uani 0.0142(18) 2 1 d
O23 O 0.8026(7) 0.8117(7) 0.1950(2) Uani 0.0158(18) 2 1 d
O24 O 0.0327(6) 0.2100(7) 0.1896(2) Uani 0.0146(17) 2 1 d
O25 O 0.8847(6) 0.3560(7) 0.6492(2) Uani 0.0138(17) 2 1 d
O26 O 0.6507(7) 0.5222(7) 0.6391(2) Uani 0.0159(18) 2 1 d
O27 O 0.4917(7) 0.1370(7) 0.6339(2) Uani 0.0176(18) 2 1 d
O28 O 0.8354(7) 0.3152(8) 0.5349(2) Uani 0.0176(19) 2 1 d
O29 O 0.4461(6) 0.1444(7) 0.5194(2) Uani 0.0151(17) 2 1 d
O30 O 0.6773(6) 0.5442(7) 0.5221(2) Uani 0.0142(17) 2 1 d
O31 O 0.4796(6) 0.3151(7) 0.0347(2) Uani 0.0159(18) 2 1 d
O32 O 0.6975(7) 0.1441(7) 0.0204(2) Uani 0.0146(18) 2 1 d
O33 O 0.8668(6) 0.5445(7) 0.0223(2) Uani 0.0123(16) 2 1 d
O34 O 0.4712(6) 0.3558(7) 0.1490(2) Uani 0.0139(17) 2 1 d
O35 O 0.8704(7) 0.5206(7) 0.1386(2) Uani 0.0155(17) 2 1 d
O36 O 0.6455(7) 0.1376(7) 0.1336(2) Uani 0.0169(19) 2 1 d
Na1a Na 1 1 0 Uani 0.027(2) 1 0.995 d
Na1b Na 0.4038(5) 0.6916(6) 0.16624(17) Uani 0.0369(18) 2 0.9895 d
Na1c Na 0.2873(6) 0.6903(6) 0.66656(16) Uani 0.0358(16) 2 0.9847 d
Na1d Na 0 0 0.5 Uani 0.0255(19) 1 1 d
Na2a Na 0.3121(4) -0.0259(4) 0.08617(16) Uani 0.0202(12) 2 0.9869 d
Na2b Na 0.3726(4) 0.3587(4) 0.25872(17) Uani 0.0223(12) 2 0.9906 d
Na2c Na 1.0350(4) 0.3375(4) 0.08574(17) Uani 0.0228(12) 2 0.9738 d
Na2d Na 1.0132(4) 0.6405(4) 0.24146(16) Uani 0.0210(11) 2 0.9771 d
Na2e Na 0.3028(4) 0.3375(4) 0.58600(17) Uani 0.0218(12) 2 0.9729 d
Na2f Na 0.6622(4) 0.9746(4) 0.58619(15) Uani 0.0189(11) 2 0.9822 d

loop_
_atom_site_aniso_label
_atom_site_aniso_type_symbol
_atom_site_aniso_U_11
_atom_site_aniso_U_22
_atom_site_aniso_U_33
_atom_site_aniso_U_12
_atom_site_aniso_U_13
_atom_site_aniso_U_23
P1 P 0.0057(6) 0.0080(7) 0.0076(5) 0.0037(5) 0.0002(5) -0.0003(5)
P2 P 0.0087(6) 0.0074(7) 0.0085(6) 0.0059(5) -0.0013(5) -0.0004(5)
P3 P 0.0074(6) 0.0089(7) 0.0082(6) 0.0049(5) 0.0012(5) -0.0007(5)
P4 P 0.0056(6) 0.0070(7) 0.0088(6) 0.0032(5) 0.0000(5) 0.0004(5)
P5 P 0.0069(6) 0.0050(6) 0.0078(6) 0.0034(5) -0.0009(5) -0.0007(5)
P6 P 0.0074(6) 0.0066(6) 0.0084(6) 0.0042(5) 0.0007(5) -0.0012(5)
P7 P 0.0068(6) 0.0073(7) 0.0085(6) 0.0048(5) 0.0019(5) 0.0013(5)
P8 P 0.0068(6) 0.0063(6) 0.0075(6) 0.0039(5) -0.0014(5) -0.0022(5)
P9 P 0.0068(6) 0.0070(7) 0.0084(6) 0.0037(5) 0.0006(5) -0.0014(5)
Ti1 Ti 0.0068(4) 0.0063(4) 0.0068(4) 0.0039(3) -0.0001(3) -0.0002(3)
Ti2 Ti 0.0063(4) 0.0070(5) 0.0079(4) 0.0037(4) 0.0000(3) -0.0001(4)
Ti3 Ti 0.0059(4) 0.0073(5) 0.0080(4) 0.0039(4) -0.0001(3) -0.0003(4)
Ti4 Ti 0.0063(4) 0.0074(4) 0.0069(4) 0.0046(4) -0.0004(3) 0.0002(4)
Ti5 Ti 0.0075(5) 0.0070(5) 0.0069(4) 0.0038(4) -0.0003(3) -0.0003(4)
Ti6 Ti 0.0063(4) 0.0081(5) 0.0070(4) 0.0046(4) 0.0002(3) 0.0000(4)
O1 O 0.013(2) 0.010(2) 0.014(2) 0.0089(17) 0.0008(16) 0.0006(16)
O2 O 0.0089(19) 0.0051(19) 0.0144(19) 0.0018(15) 0.0005(15) 0.0005(15)
O3 O 0.013(2) 0.018(2) 0.0115(18) 0.0123(18) 0.0050(15) 0.0012(16)
O4 O 0.0082(19) 0.007(2) 0.0137(19) 0.0019(16) 0.0031(15) 0.0034(16)
O5 O 0.014(2) 0.009(2) 0.0138(19) 0.0082(17) -0.0014(16) -0.0030(16)
O6 O 0.012(2) 0.014(2) 0.019(2) 0.0095(18) -0.0047(17) -0.0010(18)
O7 O 0.017(2) 0.008(2) 0.0130(19) 0.0086(17) -0.0044(16) -0.0044(15)
O8 O 0.0060(18) 0.008(2) 0.0122(19) 0.0020(15) -0.0001(15) 0.0002(15)
O9 O 0.0064(18) 0.015(2) 0.017(2) 0.0052(17) 0.0031(16) 0.0003(17)
O10 O 0.0097(19) 0.011(2) 0.0124(19) 0.0053(16) 0.0016(15) 0.0017(16)
O11 O 0.018(2) 0.009(2) 0.0111(19) 0.0081(18) 0.0004(16) -0.0007(16)
O12 O 0.011(2) 0.016(2) 0.0114(18) 0.0100(18) -0.0010(15) -0.0012(17)
O13 O 0.015(2) 0.012(2) 0.016(2) 0.0098(18) -0.0006(17) 0.0018(17)
O14 O 0.012(2) 0.011(2) 0.0124(19) 0.0046(17) -0.0049(16) -0.0023(16)
O15 O 0.012(2) 0.008(2) 0.0142(19) 0.0051(16) 0.0034(16) -0.0009(16)
O16 O 0.0092(19) 0.013(2) 0.0124(19) 0.0044(17) -0.0002(15) 0.0008(16)
O17 O 0.015(2) 0.007(2) 0.0124(19) 0.0081(17) -0.0020(16) -0.0013(15)
O18 O 0.0077(19) 0.017(2) 0.017(2) 0.0087(18) -0.0003(16) 0.0000(18)
O19 O 0.012(2) 0.015(2) 0.025(2) 0.0077(18) 0.0068(18) -0.0019(19)
O20 O 0.020(2) 0.013(2) 0.016(2) 0.0080(18) -0.0089(17) -0.0008(17)
O21 O 0.019(2) 0.013(2) 0.022(2) 0.0072(19) -0.0124(19) -0.0066(19)
O22 O 0.013(2) 0.020(2) 0.0121(19) 0.0107(19) -0.0077(16) -0.0016(17)
O23 O 0.019(2) 0.014(2) 0.013(2) 0.0080(18) 0.0062(17) 0.0025(17)
O24 O 0.016(2) 0.013(2) 0.014(2) 0.0075(18) 0.0017(17) -0.0036(17)
O25 O 0.014(2) 0.017(2) 0.0132(19) 0.0095(18) 0.0023(16) -0.0006(17)
O26 O 0.017(2) 0.017(2) 0.0124(19) 0.0079(19) 0.0009(17) 0.0062(17)
O27 O 0.015(2) 0.017(2) 0.020(2) 0.0067(19) -0.0101(18) -0.0079(19)
O28 O 0.017(2) 0.024(3) 0.016(2) 0.014(2) -0.0081(17) 0.0000(19)
O29 O 0.014(2) 0.016(2) 0.0126(19) 0.0053(18) 0.0070(16) 0.0071(17)
O30 O 0.014(2) 0.013(2) 0.017(2) 0.0079(18) -0.0016(17) -0.0024(17)
O31 O 0.012(2) 0.022(2) 0.015(2) 0.0089(18) 0.0039(16) -0.0014(18)
O32 O 0.017(2) 0.016(2) 0.016(2) 0.0115(19) -0.0005(17) 0.0037(18)
O33 O 0.012(2) 0.015(2) 0.0076(17) 0.0054(17) -0.0037(15) -0.0066(16)
O34 O 0.011(2) 0.018(2) 0.0146(19) 0.0080(17) -0.0045(16) 0.0005(17)
O35 O 0.018(2) 0.012(2) 0.014(2) 0.0058(18) 0.0082(17) 0.0043(17)
O36 O 0.020(2) 0.018(2) 0.016(2) 0.012(2) -0.0001(18) -0.0072(18)
Na1a Na 0.037(3) 0.041(3) 0.0109(16) 0.026(2) -0.0042(17) -0.0019(18)
Na1b Na 0.060(2) 0.039(2) 0.0157(13) 0.027(2) -0.0046(17) 0.0034(13)
Na1c Na 0.046(2) 0.037(2) 0.0127(12) 0.0111(17) 0.0074(13) 0.0025(13)
Na1d Na 0.026(2) 0.040(3) 0.0129(16) 0.018(2) 0.0006(16) 0.0012(18)
Na2a Na 0.0141(13) 0.0146(14) 0.0336(17) 0.0085(12) 0.0009(12) -0.0051(12)
Na2b Na 0.0164(14) 0.0142(14) 0.0396(17) 0.0100(12) 0.0041(12) -0.0034(13)
Na2c Na 0.0156(14) 0.0105(14) 0.0405(19) 0.0050(11) 0.0025(13) 0.0052(13)
Na2d Na 0.0119(13) 0.0104(13) 0.0385(17) 0.0040(11) -0.0060(12) -0.0006(12)
Na2e Na 0.0134(13) 0.0102(14) 0.0416(19) 0.0057(11) 0.0034(13) 0.0081(13)
Na2f Na 0.0136(13) 0.0159(15) 0.0290(16) 0.0087(11) -0.0050(12) -0.0047(12)

loop_
_atom_type_symbol
_atom_type_scat_dispersion_real
_atom_type_scat_dispersion_imag
_atom_type_scat_source
_atom_type_scat_Cromer_Mann_a1
_atom_type_scat_Cromer_Mann_b1
_atom_type_scat_Cromer_Mann_a2
_atom_type_scat_Cromer_Mann_b2
_atom_type_scat_Cromer_Mann_a3
_atom_type_scat_Cromer_Mann_b3
_atom_type_scat_Cromer_Mann_a4
_atom_type_scat_Cromer_Mann_b4
_atom_type_scat_Cromer_Mann_c
O 0.011 0.006 'International Tables Vol C Tables  4.2.6.8 and 6.1.1.4' 3.0485 13.2771 2.2868 5.7011 1.5463 0.3239 0.867 32.908901 0.2508
Na 0.036 0.025 'International Tables Vol C Tables  4.2.6.8 and 6.1.1.4' 4.7626 3.285 3.1736 8.8422 1.2674 0.3136 1.1128 129.423996 0.676
P 0.102 0.094 'International Tables Vol C Tables  4.2.6.8 and 6.1.1.4' 6.4345 1.9067 4.1791 27.157 1.78 0.526 1.4908 68.164497 1.1149
Ti 0.278 0.446 'International Tables Vol C Tables  4.2.6.8 and 6.1.1.4' 9.7595 7.8508 7.3558 0.5 1.6991 35.633801 1.9021 116.105003 1.2807

loop_
_geom_bond_atom_site_label_1
_geom_bond_atom_site_label_2
_geom_bond_site_symmetry_2
_geom_bond_distance
_geom_bond_publ_flag
P1 O1 1_545 1.532(7) yes
P1 O4 . 1.536(4) yes
P1 O19 . 1.542(6) yes
P1 O22 1_545 1.531(5) yes
P1 Na2 . 2.935(4) yes
P1 Na4 1_445 2.937(3) yes
P2 O2 . 1.552(4) yes
P2 O6 1_455 1.526(7) yes
P2 O20 1_455 1.513(6) yes
P2 O24 . 1.528(6) yes
P2 Na2 . 2.980(4) yes
P3 O3 . 1.516(6) yes
P3 O5 . 1.543(6) yes
P3 O21 . 1.531(5) yes
P3 O23 . 1.524(5) yes
P3 Na4 . 2.978(5) yes
P4 O7 . 1.553(7) yes
P4 O10 1_655 1.529(4) yes
P4 O25 . 1.544(6) yes
P4 O28 . 1.518(6) yes
P4 Na7 1_545 2.967(3) yes
P5 O8 . 1.543(4) yes
P5 O12 . 1.548(7) yes
P5 O26 . 1.530(6) yes
P5 O30 . 1.536(6) yes
P5 Na6 . 2.959(3) yes
P6 O9 . 1.525(6) yes
P6 O11 1_545 1.532(7) yes
P6 O27 . 1.534(5) yes
P6 O29 . 1.541(5) yes
P6 Na6 . 2.964(5) yes
P6 Na7 1_545 2.945(5) yes
P7 O13 . 1.535(7) yes
P7 O16 . 1.542(4) yes
P7 O31 . 1.521(6) yes
P7 O34 . 1.538(5) yes
P7 Na1 . 2.969(4) yes
P8 O14 1_545 1.540(4) yes
P8 O18 . 1.530(7) yes
P8 O32 . 1.526(6) yes
P8 O36 . 1.535(6) yes
P8 Na1 . 2.949(4) yes
P8 Na3 . 2.965(3) yes
P9 O15 1_655 1.551(6) yes
P9 O17 . 1.535(6) yes
P9 O33 . 1.532(5) yes
P9 O35 . 1.530(5) yes
P9 Na3 . 2.960(5) yes
Ti1 O16 . 2.118(4) yes
Ti1 O17 1_445 2.047(6) yes
Ti1 O18 1_455 2.060(6) yes
Ti1 O22 1_545 2.062(6) yes
Ti1 O23 1_445 1.980(5) yes
Ti1 O24 . 2.000(6) yes
Ti2 O7 2_656 2.102(6) yes
Ti2 O8 2_666 2.048(4) yes
Ti2 O9 2_556 2.065(5) yes
Ti2 O19 . 2.048(6) yes
Ti2 O20 1_455 1.984(7) yes
Ti2 O21 1_445 1.994(5) yes
Ti3 O10 2_666 2.068(4) yes
Ti3 O11 2_666 2.073(6) yes
Ti3 O12 2_666 2.090(6) yes
Ti3 O28 . 1.957(7) yes
Ti3 O29 . 2.033(4) yes
Ti3 O30 . 2.029(6) yes
Ti4 O1 2_666 2.049(6) yes
Ti4 O2 2_666 2.086(4) yes
Ti4 O3 2_666 2.092(6) yes
Ti4 O25 . 2.024(6) yes
Ti4 O26 . 2.017(7) yes
Ti4 O27 . 1.980(5) yes
Ti5 O4 . 2.044(4) yes
Ti5 O5 . 2.087(6) yes
Ti5 O6 . 2.077(6) yes
Ti5 O34 . 2.027(6) yes
Ti5 O35 . 2.013(5) yes
Ti5 O36 . 1.979(6) yes
Ti6 O13 2_666 2.056(6) yes
Ti6 O14 2_666 2.071(4) yes
Ti6 O15 2_666 2.084(6) yes
Ti6 O31 1_556 1.958(6) yes
Ti6 O32 1_556 2.043(7) yes
Ti6 O33 1_556 2.031(4) yes
O1 O2 . 2.778(7) yes
O1 O3 . 2.854(10) yes
O1 O4 1_565 2.525(7) yes
O1 O19 1_565 2.553(9) yes
O1 O22 . 2.444(9) yes
O1 O25 2_666 2.751(6) yes
O1 O27 2_666 2.897(7) yes
O1 Na4 1_455 2.402(5) yes
O1 Na8 . 2.582(8) yes
O2 O3 . 2.730(6) yes
O2 O6 1_455 2.501(7) yes
O2 O20 1_455 2.528(6) yes
O2 O24 . 2.444(7) yes
O2 O25 2_666 2.827(8) yes
O2 O26 2_666 2.820(7) yes
O2 Na2 . 2.428(8) yes
O2 Na4 1_455 2.533(8) yes
O2 Na8 . 2.681(6) yes
O3 O5 . 2.473(10) yes
O3 O21 . 2.529(8) yes
O3 O23 . 2.479(7) yes
O3 O26 2_666 2.810(7) yes
O3 O27 2_666 2.934(8) yes
O3 Na2 . 2.448(6) yes
O3 Na8 . 2.319(7) yes
O4 O5 . 2.783(6) yes
O4 O6 . 2.840(7) yes
O4 O19 . 2.457(7) yes
O4 O22 1_545 2.543(6) yes
O4 O34 . 2.753(8) yes
O4 O36 . 2.894(8) yes
O4 Na2 . 2.401(8) yes
O4 Na11 2_666 2.583(6) yes
O5 O6 . 2.741(10) yes
O5 O21 . 2.449(7) yes
O5 O23 . 2.524(8) yes
O5 O34 . 2.819(6) yes
O5 O35 . 2.826(8) yes
O5 Na2 . 2.523(6) yes
O5 Na4 . 2.435(6) yes
O5 Na11 2_666 2.688(7) yes
O6 O20 . 2.485(9) yes
O6 O24 1_655 2.522(9) yes
O6 O35 . 2.805(8) yes
O6 O36 . 2.923(7) yes
O6 Na4 . 2.447(6) yes
O6 Na11 2_666 2.315(7) yes
O7 O8 1_545 2.725(7) yes
O7 O9 1_655 2.777(10) yes
O7 O10 1_655 2.502(7) yes
O7 O19 2_656 2.825(7) yes
O7 O21 2_766 2.754(8) yes
O7 O25 . 2.535(9) yes
O7 O28 . 2.462(10) yes
O7 Na6 1_655 2.527(6) yes
O7 Na7 1_545 2.416(5) yes
O7 Na13 1_655 2.502(6) yes
O8 O9 1_665 2.833(6) yes
O8 O12 . 2.496(6) yes
O8 O19 2_666 2.832(8) yes
O8 O20 2_766 2.904(8) yes
O8 O26 . 2.553(7) yes
O8 O30 . 2.500(7) yes
O8 Na7 . 2.461(8) yes
O8 Na13 1_665 2.441(4) yes
O9 O11 1_545 2.527(10) yes
O9 O20 2_656 2.951(7) yes
O9 O21 2_666 2.770(8) yes
O9 O27 . 2.536(7) yes
O9 O29 . 2.447(7) yes
O9 Na6 . 2.402(7) yes
O9 Na13 . 2.474(5) yes
O10 O11 . 2.828(7) yes
O10 O12 . 2.755(7) yes
O10 O25 1_455 2.482(7) yes
O10 O28 1_455 2.558(7) yes
O10 O28 2_666 2.955(8) yes
O10 O30 2_666 2.846(8) yes
O10 Na6 . 2.443(8) yes
O10 Na11 . 2.440(6) yes
O11 O12 . 2.796(10) yes
O11 O27 1_565 2.447(7) yes
O11 O28 2_666 2.914(7) yes
O11 O29 1_565 2.546(8) yes
O11 O29 2_666 2.768(8) yes
O11 Na7 . 2.417(6) yes
O11 Na11 . 2.346(6) yes
O12 O26 . 2.452(9) yes
O12 O29 2_666 2.760(7) yes
O12 O30 . 2.536(9) yes
O12 O30 2_666 2.789(6) yes
O12 Na6 . 2.408(6) yes
O12 Na7 . 2.518(6) yes
O12 Na11 . 2.781(8) yes
O13 O14 . 2.815(7) yes
O13 O15 . 2.752(10) yes
O13 O16 . 2.494(7) yes
O13 O31 . 2.555(10) yes
O13 O31 2_665 2.941(7) yes
O13 O33 2_665 2.837(7) yes
O13 O34 . 2.492(9) yes
O13 Na3 1_455 2.440(6) yes
O13 Na8 . 2.450(7) yes
O14 O15 . 2.786(6) yes
O14 O18 1_565 2.538(7) yes
O14 O31 2_665 2.911(8) yes
O14 O32 1_565 2.546(7) yes
O14 O32 2_665 2.789(8) yes
O14 O36 1_565 2.455(7) yes
O14 Na1 1_565 2.422(8) yes
O14 Na8 . 2.322(6) yes
O15 O17 1_455 2.491(9) yes
O15 O32 2_665 2.777(7) yes
O15 O33 1_455 2.541(7) yes
O15 O33 2_665 2.793(7) yes
O15 O35 1_455 2.456(7) yes
O15 Na1 1_565 2.512(6) yes
O15 Na3 1_455 2.410(6) yes
O15 Na8 . 2.777(7) yes
O16 O17 1_445 2.743(7) yes
O16 O18 1_455 2.775(7) yes
O16 O22 1_545 2.853(8) yes
O16 O24 . 2.774(8) yes
O16 O31 . 2.444(7) yes
O16 O34 . 2.534(6) yes
O16 Na1 . 2.421(8) yes
O16 Na3 1_455 2.524(8) yes
O16 Na5 1_445 2.495(4) yes
O17 O18 1_565 2.834(10) yes
O17 O22 1_655 2.836(6) yes
O17 O23 . 2.885(8) yes
O17 O33 . 2.495(7) yes
O17 O35 . 2.546(7) yes
O17 Na1 1_665 2.460(6) yes
O17 Na5 . 2.457(5) yes
O18 O23 1_545 2.941(8) yes
O18 O24 1_655 2.771(6) yes
O18 O32 . 2.442(9) yes
O18 O36 . 2.546(10) yes
O18 Na3 . 2.399(6) yes
O18 Na5 1_545 2.462(6) yes
O19 O22 1_545 2.518(7) yes
O19 Na2 . 2.798(6) yes
O19 Na7 2_666 2.530(7) yes
O20 O24 1_655 2.504(7) yes
O21 O23 . 2.519(7) yes
O21 Na6 2_666 2.512(6) yes
O22 Na1 1_565 2.533(6) yes
O22 Na4 1_455 2.803(6) yes
O24 Na3 1_455 2.513(7) yes
O25 O28 . 2.507(7) yes
O25 Na4 2_766 2.529(6) yes
O26 O27 . 2.977(8) yes
O26 O30 . 2.540(7) yes
O26 Na2 2_666 2.503(7) yes
O26 Na6 . 2.909(6) yes
O27 O29 . 2.516(7) yes
O27 Na7 1_545 2.756(8) yes
O28 Na7 1_545 2.844(6) yes
O29 Na6 . 2.965(8) yes
O29 Na7 2_666 2.499(6) yes
O30 O30 2_666 2.991(8) yes
O30 Na6 2_666 2.536(6) yes
O31 O34 . 2.506(7) yes
O31 Na1 . 2.847(6) yes
O32 O36 . 2.488(7) yes
O32 Na1 2_655 2.517(6) yes
O32 Na3 . 2.960(6) yes
O33 O33 2_765 2.998(9) yes
O33 O35 . 2.527(7) yes
O33 Na3 2_765 2.532(6) yes
O34 Na2 . 2.534(6) yes
O35 O36 . 2.958(7) yes
O35 Na3 . 2.904(8) yes
O35 Na4 . 2.519(6) yes
O36 Na1 . 2.758(6) yes
